data_4083205
loop_
_publ_author_name
'Wahlicht, Sven'
'Brendler, Erica'
'Heine, Thomas'
'Zhechkov, Lyuben'
'Wagler, J\"org'

_publ_section_title
;
 7-Azaindol-1-yl(organo)silanes and Their PdCl2Complexes: Pd-Capped
 Tetrahedral Silicon Coordination Spheres and Paddlewheels with a Pd--Si
 Axis
;
_journal_issue 10
_journal_name_full Organometallics
_journal_page_first 2479
_journal_paper_doi 10.1021/om401220m
_journal_volume 33
_journal_year 2014
_chemical_formula_moiety 'C22 H18 Cl2 N6 Pd Si'
_chemical_formula_sum 'C22 H18 Cl2 N6 Pd Si'
_chemical_formula_weight 571.81
_chemical_name_systematic
; 
 ? 
;
_space_group_IT_number 14
_symmetry_cell_setting monoclinic
_symmetry_space_group_name_Hall '-P 2ybc'
_symmetry_space_group_name_H-M 'P 1 21/c 1'
_atom_sites_solution_hydrogens geom
_atom_sites_solution_primary direct
_atom_sites_solution_secondary difmap
_audit_creation_method SHELXL-97
_cell_angle_alpha 90.00
_cell_angle_beta 93.700(5)
_cell_angle_gamma 90.00
_cell_formula_units_Z 4
_cell_length_a 9.3545(6)
_cell_length_b 9.5628(4)
_cell_length_c 25.5303(15)
_cell_measurement_reflns_used 21885
_cell_measurement_temperature 150(2)
_cell_measurement_theta_max 30.24
_cell_measurement_theta_min 2.62
_cell_volume 2279.1(2)
_computing_structure_refinement 'SHELXL-97 (Sheldrick, 1997)'
_computing_structure_solution 'SHELXS-97 (Sheldrick, 1990)'
_diffrn_ambient_temperature 150(2)
_diffrn_measured_fraction_theta_full 0.998
_diffrn_measured_fraction_theta_max 0.998
_diffrn_measurement_device_type 'Stoe IPDS-2T'
_diffrn_measurement_method 'omega scans'
_diffrn_radiation_monochromator graphite
_diffrn_radiation_source 'fine-focus sealed tube'
_diffrn_radiation_type MoK\a
_diffrn_radiation_wavelength 0.71073
_diffrn_reflns_av_R_equivalents 0.0428
_diffrn_reflns_av_sigmaI/netI 0.0276
_diffrn_reflns_limit_h_max 13
_diffrn_reflns_limit_h_min -13
_diffrn_reflns_limit_k_max 13
_diffrn_reflns_limit_k_min -12
_diffrn_reflns_limit_l_max 35
_diffrn_reflns_limit_l_min -35
_diffrn_reflns_number 29793
_diffrn_reflns_theta_full 30.00
_diffrn_reflns_theta_max 30.00
_diffrn_reflns_theta_min 2.62
_exptl_absorpt_coefficient_mu 1.125
_exptl_absorpt_correction_T_max 0.8794
_exptl_absorpt_correction_T_min 0.7969
_exptl_absorpt_correction_type integration
_exptl_absorpt_process_details XShape
_exptl_crystal_colour yellow
_exptl_crystal_density_diffrn 1.667
_exptl_crystal_density_method 'not measured'
_exptl_crystal_description piece
_exptl_crystal_F_000 1144
_exptl_crystal_size_max 0.20
_exptl_crystal_size_mid 0.14
_exptl_crystal_size_min 0.09
_refine_diff_density_max 0.446
_refine_diff_density_min -0.512
_refine_diff_density_rms 0.084
_refine_ls_extinction_method none
_refine_ls_goodness_of_fit_ref 1.045
_refine_ls_hydrogen_treatment constr
_refine_ls_matrix_type full
_refine_ls_number_parameters 290
_refine_ls_number_reflns 6630
_refine_ls_number_restraints 0
_refine_ls_restrained_S_all 1.045
_refine_ls_R_factor_all 0.0521
_refine_ls_R_factor_gt 0.0309
_refine_ls_shift/su_max 0.001
_refine_ls_shift/su_mean 0.000
_refine_ls_structure_factor_coef Fsqd
_refine_ls_weighting_details 'calc w=1/[\s^2^(Fo^2^)+(0.0232P)^2^+1.7578P] where P=(Fo^2^+2Fc^2^)/3'
_refine_ls_weighting_scheme calc
_refine_ls_wR_factor_gt 0.0572
_refine_ls_wR_factor_ref 0.0621
_reflns_number_gt 5014
_reflns_number_total 6630
_reflns_threshold_expression >2sigma(I)
_cod_data_source_file om401220m_si_002.cif
_cod_data_source_block MeSiL3PdCl2
_cod_depositor_comments 'Adding full bibliography for 4083204--4083216.cif.'
_cod_original_sg_symbol_Hall -P2ybc
_cod_original_sg_symbol_H-M P21/c
_cod_database_code 4083205

loop_
_symmetry_equiv_pos_as_xyz
'x, y, z'
'-x, y+1/2, -z+1/2'
'-x, -y, -z'
'x, -y-1/2, z-1/2'

loop_
_atom_site_label
_atom_site_type_symbol
_atom_site_fract_x
_atom_site_fract_y
_atom_site_fract_z
_atom_site_U_iso_or_equiv
_atom_site_adp_type
_atom_site_occupancy
_atom_site_symmetry_multiplicity
_atom_site_calc_flag
_atom_site_refinement_flags
Pd1 Pd 0.121161(15) 0.500507(18) 0.093234(5) 0.01712(4) Uani 1 1 d .
Cl1 Cl 0.02648(6) 0.28409(5) 0.07350(2) 0.02762(11) Uani 1 1 d .
Cl2 Cl -0.05921(6) 0.54974(6) 0.14737(2) 0.02726(11) Uani 1 1 d .
Si1 Si 0.44110(6) 0.49437(7) 0.166482(19) 0.01966(10) Uani 1 1 d .
N1 N 0.4208(2) 0.67151(19) 0.14890(7) 0.0217(4) Uani 1 1 d .
N2 N 0.1906(2) 0.70139(18) 0.09921(7) 0.0210(3) Uani 1 1 d .
N3 N 0.4682(2) 0.39118(19) 0.11066(7) 0.0219(4) Uani 1 1 d .
N4 N 0.27774(19) 0.45148(19) 0.04429(6) 0.0188(3) Uani 1 1 d .
N5 N 0.2916(2) 0.42929(18) 0.19493(7) 0.0207(3) Uani 1 1 d .
N6 N 0.2378(2) 0.6232(2) 0.25055(7) 0.0250(4) Uani 1 1 d .
C1 C 0.5308(3) 0.7682(2) 0.16379(9) 0.0279(5) Uani 1 1 d .
H1 H 0.6177 0.7443 0.1830 0.033 Uiso 1 1 calc R
C2 C 0.4963(3) 0.8989(2) 0.14713(9) 0.0298(5) Uani 1 1 d .
H2 H 0.5532 0.9805 0.1526 0.036 Uiso 1 1 calc R
C3 C 0.3580(3) 0.8914(2) 0.11979(8) 0.0256(4) Uani 1 1 d .
C4 C 0.2678(3) 0.9855(2) 0.09210(9) 0.0307(5) Uani 1 1 d .
H4 H 0.2936 1.0812 0.0893 0.037 Uiso 1 1 calc R
C5 C 0.1399(3) 0.9362(3) 0.06884(10) 0.0325(5) Uani 1 1 d .
H5 H 0.0762 0.9984 0.0500 0.039 Uiso 1 1 calc R
C6 C 0.1050(3) 0.7959(2) 0.07312(9) 0.0282(5) Uani 1 1 d .
H6 H 0.0164 0.7645 0.0569 0.034 Uiso 1 1 calc R
C7 C 0.3142(2) 0.7493(2) 0.12194(8) 0.0204(4) Uani 1 1 d .
C8 C 0.5940(3) 0.3102(3) 0.10742(9) 0.0310(5) Uani 1 1 d .
H8 H 0.6622 0.2945 0.1360 0.037 Uiso 1 1 calc R
C9 C 0.6055(3) 0.2581(3) 0.05880(9) 0.0318(5) Uani 1 1 d .
H9 H 0.6799 0.1996 0.0477 0.038 Uiso 1 1 calc R
C10 C 0.4847(2) 0.3077(2) 0.02717(8) 0.0239(4) Uani 1 1 d .
C11 C 0.4366(3) 0.2947(3) -0.02536(9) 0.0284(5) Uani 1 1 d .
H11 H 0.4869 0.2383 -0.0487 0.034 Uiso 1 1 calc R
C12 C 0.3138(3) 0.3657(3) -0.04279(8) 0.0288(5) Uani 1 1 d .
H12 H 0.2815 0.3621 -0.0788 0.035 Uiso 1 1 calc R
C13 C 0.2375(2) 0.4426(3) -0.00752(8) 0.0247(4) Uani 1 1 d .
H13 H 0.1536 0.4909 -0.0204 0.030 Uiso 1 1 calc R
C14 C 0.4016(2) 0.3890(2) 0.06032(8) 0.0196(4) Uani 1 1 d .
C15 C 0.2562(2) 0.2860(2) 0.19561(8) 0.0247(4) Uani 1 1 d .
H15 H 0.2866 0.2194 0.1711 0.030 Uiso 1 1 calc R
C16 C 0.1735(3) 0.2555(2) 0.23558(9) 0.0263(4) Uani 1 1 d .
H16 H 0.1364 0.1662 0.2438 0.032 Uiso 1 1 calc R
C17 C 0.1526(2) 0.3834(2) 0.26327(8) 0.0238(4) Uani 1 1 d .
C18 C 0.0812(3) 0.4229(3) 0.30744(10) 0.0329(5) Uani 1 1 d .
H18 H 0.0302 0.3569 0.3269 0.039 Uiso 1 1 calc R
C19 C 0.0881(3) 0.5615(3) 0.32148(10) 0.0345(6) Uani 1 1 d .
H19 H 0.0406 0.5929 0.3511 0.041 Uiso 1 1 calc R
C20 C 0.1648(3) 0.6570(3) 0.29248(9) 0.0296(5) Uani 1 1 d .
H20 H 0.1652 0.7522 0.3032 0.036 Uiso 1 1 calc R
C21 C 0.2276(2) 0.4883(2) 0.23778(7) 0.0205(4) Uani 1 1 d .
C22 C 0.5986(2) 0.4758(2) 0.21314(8) 0.0262(5) Uani 1 1 d .
H22A H 0.5873 0.5363 0.2436 0.039 Uiso 1 1 calc R
H22B H 0.6851 0.5029 0.1959 0.039 Uiso 1 1 calc R
H22C H 0.6072 0.3783 0.2247 0.039 Uiso 1 1 calc R

loop_
_atom_site_aniso_label
_atom_site_aniso_U_11
_atom_site_aniso_U_22
_atom_site_aniso_U_33
_atom_site_aniso_U_23
_atom_site_aniso_U_13
_atom_site_aniso_U_12
Pd1 0.01510(7) 0.01740(6) 0.01892(6) 0.00021(6) 0.00159(4) 0.00121(6)
Cl1 0.0281(3) 0.0190(2) 0.0356(3) 0.0017(2) 0.0004(2) -0.0035(2)
Cl2 0.0194(2) 0.0360(3) 0.0270(2) -0.0012(2) 0.00631(19) 0.0033(2)
Si1 0.0200(2) 0.0239(3) 0.0152(2) 0.0003(2) 0.00169(18) 0.0002(3)
N1 0.0227(9) 0.0237(9) 0.0188(8) -0.0024(7) 0.0029(7) -0.0029(7)
N2 0.0218(9) 0.0170(8) 0.0245(8) -0.0020(7) 0.0040(7) 0.0013(7)
N3 0.0217(9) 0.0257(9) 0.0183(8) 0.0002(7) 0.0001(7) 0.0060(7)
N4 0.0180(8) 0.0212(8) 0.0173(7) 0.0000(6) 0.0019(6) 0.0017(7)
N5 0.0231(9) 0.0202(9) 0.0186(8) -0.0003(6) 0.0014(7) 0.0005(7)
N6 0.0211(9) 0.0265(9) 0.0272(9) -0.0044(7) 0.0007(7) -0.0003(7)
C1 0.0282(11) 0.0305(11) 0.0248(10) -0.0038(9) 0.0001(9) -0.0096(10)
C2 0.0355(13) 0.0260(11) 0.0280(11) -0.0066(9) 0.0041(10) -0.0117(10)
C3 0.0361(12) 0.0195(10) 0.0220(10) -0.0046(8) 0.0079(9) -0.0025(9)
C4 0.0436(13) 0.0191(11) 0.0301(10) -0.0039(9) 0.0074(9) 0.0006(10)
C5 0.0388(14) 0.0214(11) 0.0374(13) 0.0020(10) 0.0025(11) 0.0076(10)
C6 0.0282(12) 0.0234(11) 0.0326(11) -0.0002(9) -0.0004(9) 0.0062(9)
C7 0.0234(10) 0.0201(9) 0.0183(9) -0.0026(7) 0.0059(7) -0.0008(8)
C8 0.0286(12) 0.0360(13) 0.0276(11) -0.0014(9) -0.0034(9) 0.0138(10)
C9 0.0291(12) 0.0346(13) 0.0319(12) -0.0041(10) 0.0027(10) 0.0129(10)
C10 0.0244(11) 0.0249(10) 0.0231(10) -0.0015(8) 0.0059(8) 0.0024(9)
C11 0.0273(12) 0.0348(12) 0.0239(10) -0.0055(9) 0.0079(9) 0.0014(10)
C12 0.0287(12) 0.0400(13) 0.0178(9) -0.0017(9) 0.0025(8) -0.0026(10)
C13 0.0222(10) 0.0318(11) 0.0199(9) 0.0026(8) 0.0001(8) 0.0020(9)
C14 0.0207(10) 0.0192(9) 0.0190(9) 0.0006(7) 0.0031(7) 0.0004(8)
C15 0.0281(11) 0.0215(10) 0.0239(10) -0.0014(8) -0.0042(8) -0.0003(9)
C16 0.0249(11) 0.0244(11) 0.0290(11) 0.0050(8) -0.0024(9) -0.0034(9)
C17 0.0204(10) 0.0301(11) 0.0207(9) 0.0049(8) -0.0006(8) -0.0010(9)
C18 0.0307(13) 0.0396(14) 0.0293(12) 0.0082(10) 0.0087(10) 0.0038(11)
C19 0.0318(13) 0.0467(15) 0.0259(11) -0.0024(10) 0.0079(10) 0.0073(12)
C20 0.0256(11) 0.0327(12) 0.0304(11) -0.0087(9) 0.0000(9) 0.0019(9)
C21 0.0191(8) 0.0242(10) 0.0179(8) -0.0001(8) -0.0003(7) 0.0011(9)
C22 0.0245(10) 0.0336(13) 0.0202(9) 0.0004(8) -0.0007(8) -0.0011(9)

loop_
_atom_type_symbol
_atom_type_description
_atom_type_scat_dispersion_real
_atom_type_scat_dispersion_imag
_atom_type_scat_source
C C 0.0033 0.0016 'International Tables Vol C Tables 4.2.6.8 and 6.1.1.4'
H H 0.0000 0.0000 'International Tables Vol C Tables 4.2.6.8 and 6.1.1.4'
N N 0.0061 0.0033 'International Tables Vol C Tables 4.2.6.8 and 6.1.1.4'
Si Si 0.0817 0.0704 'International Tables Vol C Tables 4.2.6.8 and 6.1.1.4'
Pd Pd -0.9988 1.0072 'International Tables Vol C Tables 4.2.6.8 and 6.1.1.4'
Cl Cl 0.1484 0.1585 'International Tables Vol C Tables 4.2.6.8 and 6.1.1.4'

loop_
_geom_angle_atom_site_label_1
_geom_angle_atom_site_label_2
_geom_angle_atom_site_label_3
_geom_angle
N2 Pd1 N4 91.40(7)
N2 Pd1 Cl1 170.76(5)
N4 Pd1 Cl1 86.59(5)
N2 Pd1 Cl2 90.28(5)
N4 Pd1 Cl2 178.20(5)
Cl1 Pd1 Cl2 91.65(2)
N5 Si1 N1 112.09(9)
N5 Si1 N3 107.42(9)
N1 Si1 N3 110.55(8)
N5 Si1 C22 109.13(9)
N1 Si1 C22 109.05(10)
N3 Si1 C22 108.52(10)
C7 N1 C1 105.59(18)
C7 N1 Si1 134.72(15)
C1 N1 Si1 119.69(16)
C7 N2 C6 116.80(19)
C7 N2 Pd1 128.25(15)
C6 N2 Pd1 114.72(16)
C14 N3 C8 105.20(17)
C14 N3 Si1 132.44(15)
C8 N3 Si1 121.08(15)
C14 N4 C13 116.74(18)
C14 N4 Pd1 123.68(13)
C13 N4 Pd1 116.55(14)
C21 N5 C15 105.65(17)
C21 N5 Si1 125.48(15)
C15 N5 Si1 123.43(15)
C21 N6 C20 113.2(2)
C2 C1 N1 111.3(2)
C2 C1 H1 124.3
N1 C1 H1 124.3
C1 C2 C3 107.3(2)
C1 C2 H2 126.4
C3 C2 H2 126.4
C4 C3 C7 118.0(2)
C4 C3 C2 135.5(2)
C7 C3 C2 106.4(2)
C5 C4 C3 118.4(2)
C5 C4 H4 120.8
C3 C4 H4 120.8
C4 C5 C6 119.8(2)
C4 C5 H5 120.1
C6 C5 H5 120.1
N2 C6 C5 123.3(2)
N2 C6 H6 118.3
C5 C6 H6 118.3
N2 C7 N1 127.02(19)
N2 C7 C3 123.6(2)
N1 C7 C3 109.32(19)
C9 C8 N3 111.8(2)
C9 C8 H8 124.1
N3 C8 H8 124.1
C8 C9 C10 106.9(2)
C8 C9 H9 126.5
C10 C9 H9 126.5
C11 C10 C14 117.9(2)
C11 C10 C9 135.3(2)
C14 C10 C9 106.80(19)
C12 C11 C10 118.4(2)
C12 C11 H11 120.8
C10 C11 H11 120.8
C11 C12 C13 120.0(2)
C11 C12 H12 120.0
C13 C12 H12 120.0
N4 C13 C12 122.8(2)
N4 C13 H13 118.6
C12 C13 H13 118.6
N4 C14 N3 126.91(18)
N4 C14 C10 123.85(19)
N3 C14 C10 109.23(18)
C16 C15 N5 111.46(19)
C16 C15 H15 124.3
N5 C15 H15 124.3
C15 C16 C17 106.9(2)
C15 C16 H16 126.5
C17 C16 H16 126.5
C18 C17 C21 117.2(2)
C18 C17 C16 135.7(2)
C21 C17 C16 107.02(19)
C19 C18 C17 117.0(2)
C19 C18 H18 121.5
C17 C18 H18 121.5
C18 C19 C20 120.5(2)
C18 C19 H19 119.7
C20 C19 H19 119.7
N6 C20 C19 124.6(2)
N6 C20 H20 117.7
C19 C20 H20 117.7
N6 C21 N5 123.66(19)
N6 C21 C17 127.39(19)
N5 C21 C17 108.94(19)
Si1 C22 H22A 109.5
Si1 C22 H22B 109.5
H22A C22 H22B 109.5
Si1 C22 H22C 109.5
H22A C22 H22C 109.5
H22B C22 H22C 109.5

loop_
_geom_bond_atom_site_label_1
_geom_bond_atom_site_label_2
_geom_bond_distance
Pd1 N2 2.0306(18)
Pd1 N4 2.0403(17)
Pd1 Cl1 2.2943(6)
Pd1 Cl2 2.2978(5)
Si1 N5 1.7325(19)
Si1 N1 1.760(2)
Si1 N3 1.7651(18)
Si1 C22 1.842(2)
N1 C7 1.391(3)
N1 C1 1.417(3)
N2 C7 1.340(3)
N2 C6 1.354(3)
N3 C14 1.392(3)
N3 C8 1.416(3)
N4 C14 1.344(3)
N4 C13 1.354(3)
N5 C21 1.400(3)
N5 C15 1.410(3)
N6 C21 1.333(3)
N6 C20 1.346(3)
C1 C2 1.352(3)
C1 H1 0.9500
C2 C3 1.431(3)
C2 H2 0.9500
C3 C4 1.395(3)
C3 C7 1.422(3)
C4 C5 1.384(4)
C4 H4 0.9500
C5 C6 1.387(3)
C5 H5 0.9500
C6 H6 0.9500
C8 C9 1.348(3)
C8 H8 0.9500
C9 C10 1.427(3)
C9 H9 0.9500
C10 C11 1.392(3)
C10 C14 1.418(3)
C11 C12 1.383(4)
C11 H11 0.9500
C12 C13 1.395(3)
C12 H12 0.9500
C13 H13 0.9500
C15 C16 1.352(3)
C15 H15 0.9500
C16 C17 1.432(3)
C16 H16 0.9500
C17 C18 1.399(3)
C17 C21 1.408(3)
C18 C19 1.374(4)
C18 H18 0.9500
C19 C20 1.401(4)
C19 H19 0.9500
C20 H20 0.9500
C22 H22A 0.9800
C22 H22B 0.9800
C22 H22C 0.9800

loop_
_geom_torsion_atom_site_label_1
_geom_torsion_atom_site_label_2
_geom_torsion_atom_site_label_3
_geom_torsion_atom_site_label_4
_geom_torsion
N5 Si1 N1 C7 -48.4(2)
N3 Si1 N1 C7 71.4(2)
C22 Si1 N1 C7 -169.32(19)
N5 Si1 N1 C1 130.96(16)
N3 Si1 N1 C1 -109.22(16)
C22 Si1 N1 C1 10.01(18)
N4 Pd1 N2 C7 -67.19(18)
Cl2 Pd1 N2 C7 113.45(17)
N4 Pd1 N2 C6 107.12(16)
Cl2 Pd1 N2 C6 -72.23(15)
N5 Si1 N3 C14 78.1(2)
N1 Si1 N3 C14 -44.5(2)
C22 Si1 N3 C14 -164.1(2)
N5 Si1 N3 C8 -116.93(18)
N1 Si1 N3 C8 120.49(18)
C22 Si1 N3 C8 0.9(2)
N2 Pd1 N4 C14 98.19(17)
Cl1 Pd1 N4 C14 -90.83(17)
N2 Pd1 N4 C13 -102.21(17)
Cl1 Pd1 N4 C13 68.77(16)
N1 Si1 N5 C21 -53.21(19)
N3 Si1 N5 C21 -174.84(16)
C22 Si1 N5 C21 67.70(19)
N1 Si1 N5 C15 156.64(16)
N3 Si1 N5 C15 35.01(19)
C22 Si1 N5 C15 -82.45(18)
C7 N1 C1 C2 -0.2(2)
Si1 N1 C1 C2 -179.72(16)
N1 C1 C2 C3 -0.2(3)
C1 C2 C3 C4 -176.7(2)
C1 C2 C3 C7 0.5(2)
C7 C3 C4 C5 0.9(3)
C2 C3 C4 C5 177.7(2)
C3 C4 C5 C6 -0.5(4)
C7 N2 C6 C5 0.5(3)
Pd1 N2 C6 C5 -174.49(19)
C4 C5 C6 N2 -0.2(4)
C6 N2 C7 N1 -177.38(19)
Pd1 N2 C7 N1 -3.2(3)
C6 N2 C7 C3 -0.1(3)
Pd1 N2 C7 C3 174.09(15)
C1 N1 C7 N2 178.07(19)
Si1 N1 C7 N2 -2.5(3)
C1 N1 C7 C3 0.5(2)
Si1 N1 C7 C3 179.90(15)
C4 C3 C7 N2 -0.6(3)
C2 C3 C7 N2 -178.27(19)
C4 C3 C7 N1 177.11(18)
C2 C3 C7 N1 -0.6(2)
C14 N3 C8 C9 -1.1(3)
Si1 N3 C8 C9 -169.64(19)
N3 C8 C9 C10 1.3(3)
C8 C9 C10 C11 178.2(3)
C8 C9 C10 C14 -1.0(3)
C14 C10 C11 C12 2.4(3)
C9 C10 C11 C12 -176.8(3)
C10 C11 C12 C13 -3.1(4)
C14 N4 C13 C12 4.0(3)
Pd1 N4 C13 C12 -157.04(19)
C11 C12 C13 N4 -0.2(4)
C13 N4 C14 N3 176.0(2)
Pd1 N4 C14 N3 -24.4(3)
C13 N4 C14 C10 -4.7(3)
Pd1 N4 C14 C10 154.85(17)
C8 N3 C14 N4 179.7(2)
Si1 N3 C14 N4 -13.5(3)
C8 N3 C14 C10 0.4(2)
Si1 N3 C14 C10 167.08(17)
C11 C10 C14 N4 1.6(3)
C9 C10 C14 N4 -179.0(2)
C11 C10 C14 N3 -179.0(2)
C9 C10 C14 N3 0.4(3)
C21 N5 C15 C16 0.9(2)
Si1 N5 C15 C16 155.96(16)
N5 C15 C16 C17 -0.3(3)
C15 C16 C17 C18 -179.1(3)
C15 C16 C17 C21 -0.4(3)
C21 C17 C18 C19 1.3(3)
C16 C17 C18 C19 179.8(3)
C17 C18 C19 C20 -0.4(4)
C21 N6 C20 C19 1.8(3)
C18 C19 C20 N6 -1.2(4)
C20 N6 C21 N5 178.49(19)
C20 N6 C21 C17 -0.8(3)
C15 N5 C21 N6 179.5(2)
Si1 N5 C21 N6 25.0(3)
C15 N5 C21 C17 -1.1(2)
Si1 N5 C21 C17 -155.56(15)
C18 C17 C21 N6 -0.7(3)
C16 C17 C21 N6 -179.6(2)
C18 C17 C21 N5 179.9(2)
C16 C17 C21 N5 1.0(2)
